data_4109378
loop_
_publ_author_name
'Florian Monnier'
'Chlo\'e Vovard-Le Bray'
'Dante Castillo'
'Vincent Aubert'
'Sylvie D\'erien'
'Pierre H. Dixneuf'
'Loic Toupet'
'Andrea Ienco'
'Carlo Mealli'

_publ_section_title
;
 Selective Ruthenium-Catalyzed Transformations of Enynes with Diazoalkanes
 into Alkenylbicyclo[3.1.0]hexanes
;
_journal_name_full 'Journal of the American Chemical Society'
_journal_page_first 6037
_journal_page_last 6049
_journal_paper_doi 10.1021/ja0700146
_journal_volume 129
_journal_year 2007
_chemical_formula_sum 'C18 H27 N O2 S Si'
_chemical_formula_weight 349.56
_chemical_name_systematic
;
 ?
;
_space_group_IT_number 14
_symmetry_cell_setting monoclinic
_symmetry_space_group_name_Hall '-P 2yab'
_symmetry_space_group_name_H-M 'P 1 21/a 1'
_atom_sites_solution_hydrogens geom
_atom_sites_solution_primary direct
_atom_sites_solution_secondary difmap
_audit_creation_method SHELXL-97
_cell_angle_alpha 90.00
_cell_angle_beta 104.1570(10)
_cell_angle_gamma 90.00
_cell_formula_units_Z 4
_cell_length_a 13.5714(2)
_cell_length_b 7.37870(10)
_cell_length_c 19.5966(4)
_cell_measurement_temperature 120(1)
_cell_volume 1902.79(6)
_computing_structure_refinement 'SHELXL-97 (Sheldrick, 1997)'
_computing_structure_solution 'SHELXS-97 (Sheldrick, 1990)'
_diffrn_ambient_temperature 293(2)
_diffrn_measured_fraction_theta_full 0.987
_diffrn_measured_fraction_theta_max 0.987
_diffrn_radiation_monochromator graphite
_diffrn_radiation_source 'fine-focus sealed tube'
_diffrn_radiation_type MoK\a
_diffrn_radiation_wavelength 0.71069
_diffrn_reflns_av_R_equivalents 0.0000
_diffrn_reflns_av_sigmaI/netI 0.0346
_diffrn_reflns_limit_h_max 17
_diffrn_reflns_limit_h_min 0
_diffrn_reflns_limit_k_max 9
_diffrn_reflns_limit_k_min 0
_diffrn_reflns_limit_l_max 24
_diffrn_reflns_limit_l_min -25
_diffrn_reflns_number 4323
_diffrn_reflns_theta_full 27.51
_diffrn_reflns_theta_max 27.51
_diffrn_reflns_theta_min 2.96
_exptl_absorpt_coefficient_mu 0.242
_exptl_absorpt_correction_type none
_exptl_crystal_colour colourless
_exptl_crystal_density_diffrn 1.220
_exptl_crystal_description block
_exptl_crystal_F_000 752
_exptl_crystal_size_max 0.25
_exptl_crystal_size_mid 0.12
_exptl_crystal_size_min 0.12
_refine_diff_density_max 0.546
_refine_diff_density_min -0.491
_refine_diff_density_rms 0.073
_refine_ls_extinction_method none
_refine_ls_goodness_of_fit_ref 1.020
_refine_ls_hydrogen_treatment constr
_refine_ls_matrix_type full
_refine_ls_number_parameters 208
_refine_ls_number_reflns 4323
_refine_ls_number_restraints 0
_refine_ls_restrained_S_all 1.020
_refine_ls_R_factor_all 0.0660
_refine_ls_R_factor_gt 0.0509
_refine_ls_shift/su_max 0.001
_refine_ls_shift/su_mean 0.000
_refine_ls_structure_factor_coef Fsqd
_refine_ls_weighting_details 'calc w=1/[\s^2^(Fo^2^)+(0.0981P)^2^+1.4790P] where P=(Fo^2^+2Fc^2^)/3'
_refine_ls_weighting_scheme calc
_refine_ls_wR_factor_gt 0.1426
_refine_ls_wR_factor_ref 0.1579
_reflns_number_gt 3489
_reflns_number_total 4323
_reflns_threshold_expression >2sigma(I)
_cod_data_source_file ja0700146si20070102_113411.cif
_cod_data_source_block dc60
_cod_original_cell_volume 1902.79(5)
_cod_database_code 4109378

loop_
_symmetry_equiv_pos_as_xyz
'x, y, z'
'-x+1/2, y+1/2, -z'
'-x, -y, -z'
'x-1/2, -y-1/2, z'

loop_
_atom_site_label
_atom_site_type_symbol
_atom_site_fract_x
_atom_site_fract_y
_atom_site_fract_z
_atom_site_U_iso_or_equiv
_atom_site_adp_type
_atom_site_occupancy
_atom_site_symmetry_multiplicity
_atom_site_calc_flag
_atom_site_refinement_flags
S1 S 0.77880(4) 0.32238(7) 0.66037(3) 0.02052(16) Uani 1 1 d .
Si1 Si 1.17468(4) 0.34974(8) 0.89024(3) 0.02048(17) Uani 1 1 d .
O1 O 0.80074(12) 0.1505(2) 0.69526(8) 0.0262(4) Uani 1 1 d .
O2 O 0.67622(11) 0.3876(2) 0.63950(8) 0.0286(4) Uani 1 1 d .
N1 N 0.84393(12) 0.4732(2) 0.71309(8) 0.0196(4) Uani 1 1 d .
C1 C 0.95303(14) 0.4387(3) 0.74496(10) 0.0195(4) Uani 1 1 d .
H1A H 0.9888 0.4092 0.7092 0.023 Uiso 1 1 calc R
H1B H 0.9618 0.3404 0.7787 0.023 Uiso 1 1 calc R
C2 C 0.99068(14) 0.6165(3) 0.78095(10) 0.0182(4) Uani 1 1 d .
C3 C 0.92432(15) 0.6976(3) 0.82574(11) 0.0224(4) Uani 1 1 d .
H3 H 0.8711 0.6179 0.8348 0.027 Uiso 1 1 calc R
C4 C 0.91061(15) 0.7577(3) 0.75098(11) 0.0221(4) Uani 1 1 d .
H4 H 0.9328 0.8798 0.7420 0.027 Uiso 1 1 calc R
C5 C 0.82717(16) 0.6689(3) 0.69566(11) 0.0226(4) Uani 1 1 d .
H5A H 0.7605 0.7081 0.6995 0.027 Uiso 1 1 calc R
H5B H 0.8344 0.6949 0.6486 0.027 Uiso 1 1 calc R
C6 C 0.97178(17) 0.8256(3) 0.88462(12) 0.0294(5) Uani 1 1 d .
H6A H 0.9754 0.7677 0.9290 0.044 Uiso 1 1 calc R
H6B H 0.9312 0.9332 0.8811 0.044 Uiso 1 1 calc R
H6C H 1.0390 0.8571 0.8812 0.044 Uiso 1 1 calc R
C7 C 1.10182(15) 0.6572(3) 0.79587(11) 0.0204(4) Uani 1 1 d .
H7 H 1.1208 0.7607 0.7752 0.025 Uiso 1 1 calc R
C8 C 1.17657(15) 0.5587(3) 0.83624(11) 0.0221(4) Uani 1 1 d .
H8 H 1.2414 0.6019 0.8378 0.027 Uiso 1 1 calc R
C9 C 1.06397(17) 0.3407(3) 0.93137(12) 0.0281(5) Uani 1 1 d .
H9A H 1.0671 0.2311 0.9582 0.042 Uiso 1 1 calc R
H9B H 1.0019 0.3429 0.8952 0.042 Uiso 1 1 calc R
H9C H 1.0661 0.4433 0.9618 0.042 Uiso 1 1 calc R
C10 C 1.29305(18) 0.3513(3) 0.96345(14) 0.0335(5) Uani 1 1 d .
H10A H 1.2943 0.2456 0.9922 0.050 Uiso 1 1 calc R
H10B H 1.2940 0.4581 0.9916 0.050 Uiso 1 1 calc R
H10C H 1.3515 0.3511 0.9440 0.050 Uiso 1 1 calc R
C11 C 1.17878(19) 0.1459(3) 0.83482(13) 0.0314(5) Uani 1 1 d .
H11A H 1.1778 0.0385 0.8623 0.047 Uiso 1 1 calc R
H11B H 1.2398 0.1481 0.8184 0.047 Uiso 1 1 calc R
H11C H 1.1208 0.1462 0.7953 0.047 Uiso 1 1 calc R
C12 C 0.82854(15) 0.3161(3) 0.58510(10) 0.0190(4) Uani 1 1 d .
C13 C 0.91741(15) 0.2185(3) 0.58732(11) 0.0220(4) Uani 1 1 d .
H13 H 0.9483 0.1527 0.6273 0.026 Uiso 1 1 calc R
C14 C 0.95918(16) 0.2204(3) 0.52957(11) 0.0238(4) Uani 1 1 d .
H14 H 1.0193 0.1579 0.5315 0.029 Uiso 1 1 calc R
C15 C 0.91224(16) 0.3149(3) 0.46823(11) 0.0229(4) Uani 1 1 d .
C16 C 0.82346(16) 0.4095(3) 0.46697(11) 0.0240(4) Uani 1 1 d .
H16 H 0.7915 0.4723 0.4265 0.029 Uiso 1 1 calc R
C17 C 0.78111(16) 0.4127(3) 0.52482(11) 0.0224(4) Uani 1 1 d .
H17 H 0.7221 0.4782 0.5233 0.027 Uiso 1 1 calc R
C18 C 0.95759(19) 0.3120(4) 0.40521(13) 0.0323(5) Uani 1 1 d .
H18A H 1.0182 0.2396 0.4157 0.049 Uiso 1 1 calc R
H18B H 0.9740 0.4333 0.3942 0.049 Uiso 1 1 calc R
H18C H 0.9094 0.2611 0.3656 0.049 Uiso 1 1 calc R

loop_
_atom_site_aniso_label
_atom_site_aniso_U_11
_atom_site_aniso_U_22
_atom_site_aniso_U_33
_atom_site_aniso_U_23
_atom_site_aniso_U_13
_atom_site_aniso_U_12
S1 0.0171(3) 0.0249(3) 0.0185(3) -0.00188(19) 0.00245(19) -0.00264(18)
Si1 0.0173(3) 0.0213(3) 0.0228(3) 0.0014(2) 0.0047(2) 0.0003(2)
O1 0.0306(8) 0.0239(8) 0.0234(8) 0.0005(6) 0.0051(6) -0.0049(6)
O2 0.0163(7) 0.0411(10) 0.0265(8) -0.0048(7) 0.0019(6) -0.0014(6)
N1 0.0162(8) 0.0221(9) 0.0185(8) -0.0011(7) 0.0005(6) 0.0005(6)
C1 0.0155(9) 0.0198(10) 0.0218(10) -0.0006(8) 0.0018(7) 0.0020(7)
C2 0.0161(9) 0.0199(10) 0.0181(9) -0.0013(7) 0.0029(7) 0.0002(7)
C3 0.0179(10) 0.0274(11) 0.0222(10) -0.0045(8) 0.0052(8) 0.0026(8)
C4 0.0205(10) 0.0187(10) 0.0255(10) -0.0019(8) 0.0026(8) 0.0019(8)
C5 0.0200(10) 0.0234(11) 0.0219(10) 0.0000(8) 0.0001(8) 0.0039(8)
C6 0.0242(11) 0.0360(13) 0.0278(12) -0.0112(9) 0.0059(9) 0.0015(9)
C7 0.0192(10) 0.0195(10) 0.0226(10) -0.0009(8) 0.0050(8) -0.0031(7)
C8 0.0157(9) 0.0246(11) 0.0263(10) 0.0004(8) 0.0055(7) -0.0023(8)
C9 0.0269(11) 0.0332(13) 0.0260(11) 0.0048(9) 0.0102(9) 0.0044(9)
C10 0.0262(12) 0.0318(13) 0.0378(13) 0.0089(10) -0.0012(10) -0.0015(9)
C11 0.0378(13) 0.0254(12) 0.0336(13) -0.0003(9) 0.0139(10) 0.0011(9)
C12 0.0195(10) 0.0194(10) 0.0170(9) -0.0037(7) 0.0021(7) -0.0026(7)
C13 0.0204(10) 0.0209(10) 0.0213(10) -0.0008(8) -0.0016(7) 0.0004(8)
C14 0.0200(10) 0.0243(11) 0.0260(11) -0.0055(9) 0.0036(8) 0.0006(8)
C15 0.0248(11) 0.0215(10) 0.0224(10) -0.0064(8) 0.0060(8) -0.0092(8)
C16 0.0287(11) 0.0198(10) 0.0218(10) 0.0016(8) 0.0028(8) -0.0011(8)
C17 0.0210(10) 0.0209(11) 0.0225(10) -0.0021(8) -0.0001(8) 0.0014(8)
C18 0.0350(13) 0.0371(13) 0.0276(12) -0.0065(10) 0.0128(10) -0.0078(10)

loop_
_atom_type_symbol
_atom_type_description
_atom_type_scat_dispersion_real
_atom_type_scat_dispersion_imag
_atom_type_scat_source
C C 0.0033 0.0016 'International Tables Vol C Tables 4.2.6.8 and 6.1.1.4'
H H 0.0000 0.0000 'International Tables Vol C Tables 4.2.6.8 and 6.1.1.4'
N N 0.0061 0.0033 'International Tables Vol C Tables 4.2.6.8 and 6.1.1.4'
O O 0.0106 0.0060 'International Tables Vol C Tables 4.2.6.8 and 6.1.1.4'
Si Si 0.0817 0.0704 'International Tables Vol C Tables 4.2.6.8 and 6.1.1.4'
S S 0.1246 0.1234 'International Tables Vol C Tables 4.2.6.8 and 6.1.1.4'

loop_
_geom_angle_atom_site_label_1
_geom_angle_atom_site_label_2
_geom_angle_atom_site_label_3
_geom_angle
O2 S1 O1 120.35(10)
O2 S1 N1 106.88(9)
O1 S1 N1 106.54(9)
O2 S1 C12 108.25(9)
O1 S1 C12 107.28(10)
N1 S1 C12 106.82(9)
C11 Si1 C9 111.31(11)
C11 Si1 C8 109.16(10)
C9 Si1 C8 113.33(10)
C11 Si1 C10 108.00(12)
C9 Si1 C10 107.38(11)
C8 Si1 C10 107.44(10)
C1 N1 C5 110.11(16)
C1 N1 S1 118.88(14)
C5 N1 S1 119.32(13)
N1 C1 C2 103.64(15)
N1 C1 H1A 111.0
C2 C1 H1A 111.0
N1 C1 H1B 111.0
C2 C1 H1B 111.0
H1A C1 H1B 109.0
C7 C2 C4 122.09(18)
C7 C2 C1 118.25(17)
C4 C2 C1 106.62(16)
C7 C2 C3 121.21(17)
C4 C2 C3 59.01(13)
C1 C2 C3 115.31(17)
C4 C3 C6 119.4(2)
C4 C3 C2 60.18(13)
C6 C3 C2 118.96(18)
C4 C3 H3 115.7
C6 C3 H3 115.7
C2 C3 H3 115.7
C3 C4 C5 117.73(18)
C3 C4 C2 60.80(13)
C5 C4 C2 108.69(17)
C3 C4 H4 118.6
C5 C4 H4 118.6
C2 C4 H4 118.6
N1 C5 C4 102.13(16)
N1 C5 H5A 111.3
C4 C5 H5A 111.3
N1 C5 H5B 111.3
C4 C5 H5B 111.3
H5A C5 H5B 109.2
C3 C6 H6A 109.5
C3 C6 H6B 109.5
H6A C6 H6B 109.5
C3 C6 H6C 109.5
H6A C6 H6C 109.5
H6B C6 H6C 109.5
C8 C7 C2 126.11(19)
C8 C7 H7 116.9
C2 C7 H7 116.9
C7 C8 Si1 131.90(16)
C7 C8 H8 114.1
Si1 C8 H8 114.1
Si1 C9 H9A 109.5
Si1 C9 H9B 109.5
H9A C9 H9B 109.5
Si1 C9 H9C 109.5
H9A C9 H9C 109.5
H9B C9 H9C 109.5
Si1 C10 H10A 109.5
Si1 C10 H10B 109.5
H10A C10 H10B 109.5
Si1 C10 H10C 109.5
H10A C10 H10C 109.5
H10B C10 H10C 109.5
Si1 C11 H11A 109.5
Si1 C11 H11B 109.5
H11A C11 H11B 109.5
Si1 C11 H11C 109.5
H11A C11 H11C 109.5
H11B C11 H11C 109.5
C17 C12 C13 120.40(19)
C17 C12 S1 120.15(16)
C13 C12 S1 119.42(16)
C14 C13 C12 119.52(19)
C14 C13 H13 120.2
C12 C13 H13 120.2
C13 C14 C15 121.0(2)
C13 C14 H14 119.5
C15 C14 H14 119.5
C16 C15 C14 118.5(2)
C16 C15 C18 121.3(2)
C14 C15 C18 120.3(2)
C15 C16 C17 121.6(2)
C15 C16 H16 119.2
C17 C16 H16 119.2
C16 C17 C12 119.0(2)
C16 C17 H17 120.5
C12 C17 H17 120.5
C15 C18 H18A 109.5
C15 C18 H18B 109.5
H18A C18 H18B 109.5
C15 C18 H18C 109.5
H18A C18 H18C 109.5
H18B C18 H18C 109.5

loop_
_geom_bond_atom_site_label_1
_geom_bond_atom_site_label_2
_geom_bond_distance
S1 O2 1.4349(16)
S1 O1 1.4372(16)
S1 N1 1.6247(17)
S1 C12 1.766(2)
Si1 C11 1.864(2)
Si1 C9 1.872(2)
Si1 C8 1.874(2)
Si1 C10 1.874(2)
N1 C1 1.481(2)
N1 C5 1.489(3)
C1 C2 1.518(3)
C1 H1A 0.9700
C1 H1B 0.9700
C2 C7 1.495(3)
C2 C4 1.516(3)
C2 C3 1.525(3)
C3 C4 1.498(3)
C3 C6 1.508(3)
C3 H3 0.9800
C4 C5 1.512(3)
C4 H4 0.9800
C5 H5A 0.9700
C5 H5B 0.9700
C6 H6A 0.9600
C6 H6B 0.9600
C6 H6C 0.9600
C7 C8 1.338(3)
C7 H7 0.9300
C8 H8 0.9300
C9 H9A 0.9600
C9 H9B 0.9600
C9 H9C 0.9600
C10 H10A 0.9600
C10 H10B 0.9600
C10 H10C 0.9600
C11 H11A 0.9600
C11 H11B 0.9600
C11 H11C 0.9600
C12 C17 1.395(3)
C12 C13 1.396(3)
C13 C14 1.384(3)
C13 H13 0.9300
C14 C15 1.401(3)
C14 H14 0.9300
C15 C16 1.387(3)
C15 C18 1.509(3)
C16 C17 1.391(3)
C16 H16 0.9300
C17 H17 0.9300
C18 H18A 0.9600
C18 H18B 0.9600
C18 H18C 0.9600

loop_
_geom_torsion_atom_site_label_1
_geom_torsion_atom_site_label_2
_geom_torsion_atom_site_label_3
_geom_torsion_atom_site_label_4
_geom_torsion
O2 S1 N1 C1 178.14(14)
O1 S1 N1 C1 48.27(17)
C12 S1 N1 C1 -66.16(17)
O2 S1 N1 C5 -42.39(18)
O1 S1 N1 C5 -172.26(15)
C12 S1 N1 C5 73.31(17)
C5 N1 C1 C2 29.0(2)
S1 N1 C1 C2 171.90(13)
N1 C1 C2 C7 -157.88(17)
N1 C1 C2 C4 -15.7(2)
N1 C1 C2 C3 47.3(2)
C7 C2 C3 C4 111.1(2)
C1 C2 C3 C4 -94.88(18)
C7 C2 C3 C6 1.9(3)
C4 C2 C3 C6 -109.2(2)
C1 C2 C3 C6 155.88(19)
C6 C3 C4 C5 -154.54(19)
C2 C3 C4 C5 96.9(2)
C6 C3 C4 C2 108.5(2)
C7 C2 C4 C3 -109.7(2)
C1 C2 C4 C3 109.95(18)
C7 C2 C4 C5 138.37(19)
C1 C2 C4 C5 -2.0(2)
C3 C2 C4 C5 -111.9(2)
C1 N1 C5 C4 -29.8(2)
S1 N1 C5 C4 -172.53(13)
C3 C4 C5 N1 -47.5(2)
C2 C4 C5 N1 18.7(2)
C4 C2 C7 C8 163.7(2)
C1 C2 C7 C8 -60.2(3)
C3 C2 C7 C8 93.0(3)
C2 C7 C8 Si1 -2.8(3)
C11 Si1 C8 C7 90.1(2)
C9 Si1 C8 C7 -34.6(2)
C10 Si1 C8 C7 -153.0(2)
O2 S1 C12 C17 17.2(2)
O1 S1 C12 C17 148.45(17)
N1 S1 C12 C17 -97.63(18)
O2 S1 C12 C13 -164.89(16)
O1 S1 C12 C13 -33.60(19)
N1 S1 C12 C13 80.32(18)
C17 C12 C13 C14 1.0(3)
S1 C12 C13 C14 -176.95(16)
C12 C13 C14 C15 -1.7(3)
C13 C14 C15 C16 1.0(3)
C13 C14 C15 C18 -178.6(2)
C14 C15 C16 C17 0.3(3)
C18 C15 C16 C17 179.9(2)
C15 C16 C17 C12 -0.9(3)
C13 C12 C17 C16 0.3(3)
S1 C12 C17 C16 178.21(16)
